data_2008969
loop_
_publ_author_name
'Elizabeth Hill'
'Warda, Salam A.'

_publ_section_title
;Dimeric
 (pyrazole-<i>N</i>^2^)(<i>N</i>-salicylidene-2,2-dimethylglycinato-<i>O</i>,<i>N</i>,<i>O</i>')copper(II)
 pyrazole solvate
;
_journal_issue 9
_journal_name_full 'Acta Crystallographica Section C'
_journal_page_first 1431
_journal_page_last 1434
_journal_paper_doi 10.1107/S0108270199006988
_journal_volume 55
_journal_year 1999
_chemical_formula_iupac '[Cu2 (C11 H11 NO3)2 (C3 H4 N2)2], 2C3 H4 N2 '
_chemical_formula_moiety 'C28 H30 Cu2 N6 O6 , 2C3 H4 N2'
_chemical_formula_sum 'C34 H38 Cu2 N10 O6'
_chemical_formula_weight 809.82
_chemical_name_systematic
;
 (Pyrazole-N^2^)(2,2-dimethyl-N-salicylideneglycinato-O,N,O')copper(II)
 pyrazole solvate
;
_space_group_IT_number 14
_symmetry_cell_setting monoclinic
_symmetry_space_group_name_Hall '-P 2yn'
_symmetry_space_group_name_H-M 'P 1 21/n 1'
_audit_creation_method SHELXL-97
_cell_angle_alpha 90.00
_cell_angle_beta 92.864(9)
_cell_angle_gamma 90.00
_cell_formula_units_Z 2
_cell_length_a 11.4095(9)
_cell_length_b 12.3701(6)
_cell_length_c 13.1335(10)
_cell_measurement_reflns_used 5000
_cell_measurement_temperature 193(2)
_cell_measurement_theta_max 25
_cell_measurement_theta_min 2
_cell_volume 1851.3(2)
_computing_cell_refinement 'CELL (Stoe & Cie, 1997a)'
_computing_data_collection 'EXPOSE (Stoe & Cie, 1997b)'
_computing_data_reduction 'INTEGRATE (Stoe & Cie, 1997c)'
_computing_molecular_graphics 'XP  in SHELXTL  (Siemens, 1996b)'
_computing_publication_material 'SHELXL97 (Sheldrick, 1997)'
_computing_structure_refinement 'SHELXL97 (Sheldrick, 1997)'
_computing_structure_solution 'SHELXS97 (Sheldrick, 1990)'
_diffrn_ambient_temperature 193(2)
_diffrn_detector_area_resol_mean 70
_diffrn_measured_fraction_theta_full 1.000
_diffrn_measured_fraction_theta_max 1.000
_diffrn_measurement_device_type 'Stoe IPDS'
_diffrn_measurement_method 'Image Plate Scans, Stoe IPDS'
_diffrn_radiation_monochromator graphite
_diffrn_radiation_source 'fine-focus sealed tube'
_diffrn_radiation_type MoK\a
_diffrn_radiation_wavelength 0.71073
_diffrn_reflns_av_R_equivalents 0.0479
_diffrn_reflns_av_sigmaI/netI 0.0395
_diffrn_reflns_limit_h_max 13
_diffrn_reflns_limit_h_min -13
_diffrn_reflns_limit_k_max 14
_diffrn_reflns_limit_k_min -13
_diffrn_reflns_limit_l_max 15
_diffrn_reflns_limit_l_min -15
_diffrn_reflns_number 13085
_diffrn_reflns_theta_full 25.03
_diffrn_reflns_theta_max 25.03
_diffrn_reflns_theta_min 2.26
_diffrn_standards_decay_% 0
_exptl_absorpt_coefficient_mu 1.206
_exptl_absorpt_correction_T_max 0.9128
_exptl_absorpt_correction_T_min 0.6057
_exptl_absorpt_correction_type integration
_exptl_absorpt_process_details '(XPREP IN SHELXTL; Siemens, 1996a)'
_exptl_crystal_colour Grey
_exptl_crystal_density_diffrn 1.453
_exptl_crystal_density_method 'not measured'
_exptl_crystal_description 'Rectangular plate'
_exptl_crystal_F_000 836
_exptl_crystal_size_max 0.46
_exptl_crystal_size_mid 0.39
_exptl_crystal_size_min 0.08
_refine_diff_density_max 0.384
_refine_diff_density_min -0.221
_refine_ls_extinction_method none
_refine_ls_goodness_of_fit_ref 0.946
_refine_ls_hydrogen_treatment mixed
_refine_ls_matrix_type full
_refine_ls_number_parameters 241
_refine_ls_number_reflns 3274
_refine_ls_number_restraints 2
_refine_ls_restrained_S_all 0.946
_refine_ls_R_factor_gt 0.0307
_refine_ls_shift/su_max 0.001
_refine_ls_structure_factor_coef Fsqd
_refine_ls_weighting_details 'calc w = 1/[\s^2^(Fo^2^)+(0.0452P)^2^] where P=(Fo^2^+2Fc^2^)/3'
_refine_ls_weighting_scheme calc
_refine_ls_wR_factor_ref 0.0743
_reflns_number_gt 2529
_reflns_number_total 3274
_reflns_threshold_expression I>2\s(I)
_cod_data_source_file sk1292.cif
_cod_data_source_block I
_cod_depositor_comments
;
The following automatic conversions were performed:
'_symmetry_cell_setting' value 'Monoclinic' changed to 'monoclinic'
according to '/home/saulius/struct/CIF-dictionaries/cif_core.dic'
dictionary named 'cif_core.dic' version 2.4.1 from 2010-06-29.

Automatic conversion script
Id: cif_fix_enum 1527 2010-12-29 10:47:43Z saulius 

The following automatic conversions were performed:

'_symmetry_cell_setting' value 'Monoclinic' changed to 'monoclinic'
according to /home/saulius/struct/CIF-dictionaries/cif_core.dic
dictionary named 'cif_core.dic' version 2.4.1 from
2010-06-29.

'_exptl_absorpt_correction_type' value 'Integration'
changed to 'integration' according to
/home/saulius/struct/CIF-dictionaries/cif_core.dic dictionary named
'cif_core.dic' version 2.4.1 from 2010-06-29.

Automatic conversion script
Id: cif_fix_values 1715 2011-07-08 13:25:40Z adriana 
;
_cod_original_sg_symbol_H-M 'P 21/n'
_cod_database_code 2008969

loop_
_symmetry_equiv_pos_as_xyz
'x, y, z'
'-x+1/2, y+1/2, -z+1/2'
'-x, -y, -z'
'x-1/2, -y-1/2, z-1/2'

loop_
_atom_site_label
_atom_site_fract_x
_atom_site_fract_y
_atom_site_fract_z
_atom_site_U_iso_or_equiv
_atom_site_adp_type
_atom_site_calc_flag
_atom_site_refinement_flags
_atom_site_occupancy
_atom_site_disorder_assembly
_atom_site_disorder_group
_atom_site_type_symbol
Cu 0.59885(2) 0.42712(2) 0.569742(19) 0.03135(10) Uani d . 1 . . Cu
O1 0.58846(14) 0.45278(13) 0.42670(12) 0.0381(4) Uani d . 1 . . O
N1 0.72409(16) 0.52866(15) 0.59811(13) 0.0312(4) Uani d . 1 . . N
C1 0.66519(19) 0.50872(19) 0.37573(17) 0.0352(5) Uani d . 1 . . C
O2 0.60760(13) 0.40619(13) 0.71540(11) 0.0368(4) Uani d . 1 . . O
C2 0.6564(2) 0.5055(2) 0.26816(18) 0.0421(6) Uani d . 1 . . C
H2 0.5980 0.4615 0.2349 0.050 Uiso calc R 1 . . H
N2 0.50230(16) 0.29510(16) 0.55707(14) 0.0336(4) Uani d . 1 . . N
O3 0.68127(15) 0.47285(14) 0.86155(11) 0.0430(4) Uani d . 1 . . O
C3 0.7305(2) 0.5647(2) 0.21053(19) 0.0502(7) Uani d . 1 . . C
H3 0.7218 0.5613 0.1383 0.060 Uiso calc R 1 . . H
N3 0.46101(16) 0.24463(16) 0.63889(14) 0.0347(4) Uani d D 1 . . N
H31 0.476(2) 0.2716(19) 0.7003(10) 0.042 Uiso d D 1 . . H
N4 0.50662(18) 0.32914(17) 0.92602(15) 0.0400(5) Uani d D 1 . . N
H41 0.5648(17) 0.3727(19) 0.9087(19) 0.048 Uiso d D 1 . . H
C4 0.8175(2) 0.6291(3) 0.2557(2) 0.0554(7) Uani d . 1 . . C
H4 0.8678 0.6703 0.2151 0.066 Uiso calc R 1 . . H
N5 0.47419(18) 0.24667(17) 0.86448(16) 0.0434(5) Uani d . 1 . . N
C5 0.8298(2) 0.6325(2) 0.3599(2) 0.0478(7) Uani d . 1 . . C
H5 0.8899 0.6762 0.3912 0.057 Uiso calc R 1 . . H
C6 0.75589(19) 0.5729(2) 0.42218(18) 0.0364(5) Uani d . 1 . . C
C7 0.77863(19) 0.58080(19) 0.53073(17) 0.0358(5) Uani d . 1 . . C
H7 0.8391 0.6287 0.5544 0.043 Uiso calc R 1 . . H
C8 0.7610(2) 0.54083(19) 0.70846(17) 0.0339(5) Uani d . 1 . . C
C9 0.67709(19) 0.46868(18) 0.76726(17) 0.0324(5) Uani d . 1 . . C
C10 0.8851(2) 0.4963(2) 0.72787(19) 0.0467(7) Uani d . 1 . . C
H10A 0.9406 0.5405 0.6914 0.070 Uiso calc R 1 . . H
H10B 0.8881 0.4215 0.7036 0.070 Uiso calc R 1 . . H
H10C 0.9061 0.4984 0.8011 0.070 Uiso calc R 1 . . H
C11 0.7508(2) 0.6571(2) 0.74433(19) 0.0453(6) Uani d . 1 . . C
H11A 0.8039 0.7029 0.7069 0.068 Uiso calc R 1 . . H
H11B 0.7721 0.6611 0.8174 0.068 Uiso calc R 1 . . H
H11C 0.6699 0.6821 0.7318 0.068 Uiso calc R 1 . . H
C12 0.3916(2) 0.1622(2) 0.6109(2) 0.0456(6) Uani d . 1 . . C
H12 0.3526 0.1153 0.6554 0.055 Uiso calc R 1 . . H
C13 0.3864(2) 0.1570(2) 0.5069(2) 0.0519(7) Uani d . 1 . . C
H13 0.3440 0.1068 0.4647 0.062 Uiso calc R 1 . . H
C14 0.4568(2) 0.2414(2) 0.47654(18) 0.0422(6) Uani d . 1 . . C
H14 0.4707 0.2585 0.4077 0.051 Uiso calc R 1 . . H
C15 0.3896(2) 0.1980(2) 0.9123(2) 0.0535(7) Uani d . 1 . . C
H15 0.3491 0.1357 0.8871 0.064 Uiso calc R 1 . . H
C16 0.3671(3) 0.2482(3) 1.0026(2) 0.0597(8) Uani d . 1 . . C
H16 0.3107 0.2283 1.0500 0.072 Uiso calc R 1 . . H
C17 0.4432(3) 0.3325(2) 1.0091(2) 0.0534(7) Uani d . 1 . . C
H17 0.4502 0.3841 1.0626 0.064 Uiso calc R 1 . . H

loop_
_atom_site_aniso_label
_atom_site_aniso_U_11
_atom_site_aniso_U_22
_atom_site_aniso_U_33
_atom_site_aniso_U_12
_atom_site_aniso_U_13
_atom_site_aniso_U_23
Cu 0.03125(15) 0.03076(17) 0.03167(15) -0.00180(12) -0.00233(10) 0.00117(12)
O1 0.0350(9) 0.0428(10) 0.0363(8) -0.0012(7) -0.0013(7) 0.0002(7)
N1 0.0312(10) 0.0300(10) 0.0322(9) 0.0027(8) -0.0007(8) 0.0018(8)
C1 0.0317(12) 0.0368(14) 0.0373(12) 0.0115(10) 0.0039(10) 0.0034(10)
O2 0.0382(8) 0.0367(10) 0.0348(8) -0.0102(7) -0.0048(7) 0.0025(7)
C2 0.0424(14) 0.0483(16) 0.0357(12) 0.0134(12) 0.0039(10) 0.0001(11)
N2 0.0339(10) 0.0322(11) 0.0345(10) 0.0016(8) -0.0015(8) -0.0019(8)
O3 0.0488(10) 0.0478(11) 0.0318(9) -0.0109(8) -0.0039(7) 0.0021(8)
C3 0.0502(16) 0.0652(19) 0.0361(13) 0.0231(14) 0.0101(11) 0.0080(13)
N3 0.0383(11) 0.0294(11) 0.0359(10) -0.0034(8) -0.0032(8) 0.0014(9)
N4 0.0443(12) 0.0354(12) 0.0404(11) -0.0023(9) 0.0031(9) 0.0031(9)
C4 0.0456(15) 0.073(2) 0.0489(16) 0.0091(14) 0.0169(13) 0.0179(15)
N5 0.0457(12) 0.0360(12) 0.0491(12) -0.0030(9) 0.0071(10) -0.0019(10)
C5 0.0359(13) 0.0562(19) 0.0519(15) 0.0016(12) 0.0097(11) 0.0102(13)
C6 0.0312(11) 0.0368(13) 0.0414(12) 0.0078(10) 0.0042(9) 0.0034(11)
C7 0.0312(11) 0.0341(14) 0.0422(13) 0.0006(10) 0.0015(10) 0.0011(11)
C8 0.0339(12) 0.0353(13) 0.0319(11) -0.0008(9) -0.0036(9) 0.0007(10)
C9 0.0316(12) 0.0273(12) 0.0376(12) 0.0017(9) -0.0042(10) 0.0038(10)
C10 0.0319(13) 0.0620(19) 0.0453(14) -0.0044(12) -0.0089(11) 0.0037(13)
C11 0.0546(15) 0.0380(15) 0.0432(13) -0.0085(12) 0.0022(11) -0.0013(12)
C12 0.0471(15) 0.0334(15) 0.0557(16) -0.0101(11) -0.0039(12) 0.0031(12)
C13 0.0520(16) 0.0440(17) 0.0584(17) -0.0098(13) -0.0091(13) -0.0146(13)
C14 0.0455(14) 0.0420(16) 0.0385(13) 0.0002(11) -0.0048(11) -0.0074(11)
C15 0.0488(16) 0.0463(17) 0.0658(19) -0.0105(13) 0.0081(14) 0.0065(14)
C16 0.0610(18) 0.066(2) 0.0546(17) -0.0041(16) 0.0234(14) 0.0112(15)
C17 0.0696(19) 0.0530(18) 0.0383(14) 0.0045(15) 0.0098(13) 0.0019(12)

loop_
_atom_type_symbol
_atom_type_description
_atom_type_scat_dispersion_real
_atom_type_scat_dispersion_imag
_atom_type_scat_source
C C 0.0033 0.0016 'International Tables Vol C Tables 4.2.6.8 and 6.1.1.4'
H H 0.0000 0.0000 'International Tables Vol C Tables 4.2.6.8 and 6.1.1.4'
N N 0.0061 0.0033 'International Tables Vol C Tables 4.2.6.8 and 6.1.1.4'
O O 0.0106 0.0060 'International Tables Vol C Tables 4.2.6.8 and 6.1.1.4'
Cu Cu 0.3201 1.2651 'International Tables Vol C Tables 4.2.6.8 and 6.1.1.4'

loop_
_geom_angle_atom_site_label_1
_geom_angle_atom_site_label_2
_geom_angle_atom_site_label_3
_geom_angle_site_symmetry_3
_geom_angle
_geom_angle_publ_flag
O1 Cu N1 . 95.23(7) y
O1 Cu O2 . 178.02(7) y
N1 Cu O2 . 83.94(7) y
O1 Cu N2 . 92.74(7) y
N1 Cu N2 . 164.31(8) y
O2 Cu N2 . 88.48(7) y
O1 Cu O1 3_666 84.94(6) y
N1 Cu O1 3_666 103.07(7) y
O2 Cu O1 3_666 93.48(6) y
N2 Cu O1 3_666 91.06(6) y
C1 O1 Cu . 125.19(14) ?
C7 N1 C8 . 119.7(2) ?
C7 N1 Cu . 125.20(16) ?
C8 N1 Cu . 115.05(14) ?
O1 C1 C2 . 118.4(2) ?
O1 C1 C6 . 124.2(2) ?
C2 C1 C6 . 117.4(2) ?
C9 O2 Cu . 116.56(14) ?
C3 C2 C1 . 121.4(3) ?
C3 C2 H2 . 119.3 ?
C1 C2 H2 . 119.3 ?
C14 N2 N3 . 105.3(2) ?
C14 N2 Cu . 132.36(17) ?
N3 N2 Cu . 122.15(14) ?
C2 C3 C4 . 121.3(2) ?
C2 C3 H3 . 119.4 ?
C4 C3 H3 . 119.4 ?
C12 N3 N2 . 111.18(19) ?
C12 N3 H31 . 129.1(17) ?
N2 N3 H31 . 119.5(17) ?
C17 N4 N5 . 111.7(2) ?
C17 N4 H41 . 128.9(18) ?
N5 N4 H41 . 119.4(18) ?
C5 C4 C3 . 118.8(3) ?
C5 C4 H4 . 120.6 ?
C3 C4 H4 . 120.6 ?
C15 N5 N4 . 104.2(2) ?
C4 C5 C6 . 121.9(3) ?
C4 C5 H5 . 119.0 ?
C6 C5 H5 . 119.0 ?
C5 C6 C1 . 119.2(2) ?
C5 C6 C7 . 117.1(2) ?
C1 C6 C7 . 123.8(2) ?
N1 C7 C6 . 125.5(2) ?
N1 C7 H7 . 117.3 ?
C6 C7 H7 . 117.3 ?
N1 C8 C11 . 111.92(19) ?
N1 C8 C10 . 109.81(19) ?
C11 C8 C10 . 111.9(2) ?
N1 C8 C9 . 105.94(18) ?
C11 C8 C9 . 109.46(19) ?
C10 C8 C9 . 107.50(19) ?
O3 C9 O2 . 123.3(2) ?
O3 C9 C8 . 118.8(2) ?
O2 C9 C8 . 117.80(19) ?
C8 C10 H10A . 109.5 ?
C8 C10 H10B . 109.5 ?
H10A C10 H10B . 109.5 ?
C8 C10 H10C . 109.5 ?
H10A C10 H10C . 109.5 ?
H10B C10 H10C . 109.5 ?
C8 C11 H11A . 109.5 ?
C8 C11 H11B . 109.5 ?
H11A C11 H11B . 109.5 ?
C8 C11 H11C . 109.5 ?
H11A C11 H11C . 109.5 ?
H11B C11 H11C . 109.5 ?
N3 C12 C13 . 107.9(2) ?
N3 C12 H12 . 126.0 ?
C13 C12 H12 . 126.0 ?
C12 C13 C14 . 104.8(2) ?
C12 C13 H13 . 127.6 ?
C14 C13 H13 . 127.6 ?
N2 C14 C13 . 110.8(2) ?
N2 C14 H14 . 124.6 ?
C13 C14 H14 . 124.6 ?
N5 C15 C16 . 112.1(3) ?
N5 C15 H15 . 123.9 ?
C16 C15 H15 . 123.9 ?
C17 C16 C15 . 104.7(2) ?
C17 C16 H16 . 127.6 ?
C15 C16 H16 . 127.6 ?
N4 C17 C16 . 107.2(2) ?
N4 C17 H17 . 126.4 ?
C16 C17 H17 . 126.4 ?

loop_
_geom_bond_atom_site_label_1
_geom_bond_atom_site_label_2
_geom_bond_site_symmetry_2
_geom_bond_distance
_geom_bond_publ_flag
Cu O1 . 1.9031(16) y
Cu N1 . 1.9248(19) y
Cu O2 . 1.9280(15) y
Cu N2 . 1.9723(19) y
Cu O1 3_666 2.6050(16) y
O1 C1 . 1.324(3) ?
N1 C7 . 1.281(3) ?
N1 C8 . 1.497(3) ?
C1 C2 . 1.412(3) ?
C1 C6 . 1.418(3) ?
O2 C9 . 1.279(3) ?
C2 C3 . 1.374(4) ?
C2 H2 . 0.9500 ?
N2 C14 . 1.332(3) ?
N2 N3 . 1.348(3) ?
O3 C9 . 1.238(3) ?
C3 C4 . 1.384(4) ?
C3 H3 . 0.9500 ?
N3 C12 . 1.331(3) ?
N3 H31 . 0.882(10) ?
N4 C17 . 1.340(3) ?
N4 N5 . 1.342(3) ?
N4 H41 . 0.893(10) ?
C4 C5 . 1.369(4) ?
C4 H4 . 0.9500 ?
N5 C15 . 1.323(3) ?
C5 C6 . 1.412(3) ?
C5 H5 . 0.9500 ?
C6 C7 . 1.440(3) ?
C7 H7 . 0.9500 ?
C8 C11 . 1.519(3) ?
C8 C10 . 1.528(3) ?
C8 C9 . 1.544(3) ?
C10 H10A . 0.9800 ?
C10 H10B . 0.9800 ?
C10 H10C . 0.9800 ?
C11 H11A . 0.9800 ?
C11 H11B . 0.9800 ?
C11 H11C . 0.9800 ?
C12 C13 . 1.366(4) ?
C12 H12 . 0.9500 ?
C13 C14 . 1.387(4) ?
C13 H13 . 0.9500 ?
C14 H14 . 0.9500 ?
C15 C16 . 1.375(4) ?
C15 H15 . 0.9500 ?
C16 C17 . 1.356(4) ?
C16 H16 . 0.9500 ?
C17 H17 . 0.9500 ?

loop_
_geom_hbond_atom_site_label_D
_geom_hbond_atom_site_label_H
_geom_hbond_atom_site_label_A
_geom_hbond_site_symmetry_A
_geom_hbond_distance_DH
_geom_hbond_distance_HA
_geom_hbond_distance_DA
_geom_hbond_angle_DHA
_geom_hbond_publ_flag
N3 H31 O2 1_555 0.88(3) 2.20(3) 2.763(3) 117(3) yes
N3 H31 N5 1_555 0.88(3) 2.18(3) 2.959(3) 147(3) yes
N4 H41 O3 1_555 0.89(3) 1.94(3) 2.831(3) 174(3) yes

loop_
_geom_torsion_atom_site_label_1
_geom_torsion_atom_site_label_2
_geom_torsion_atom_site_label_3
_geom_torsion_atom_site_label_4
_geom_torsion_site_symmetry_1
_geom_torsion
N1 Cu O1 C1 . 10.88(19)
O2 Cu O1 C1 . 76.3(19)
N2 Cu O1 C1 . -155.59(18)
O1 Cu O1 C1 3_666 113.58(19)
O1 Cu N1 C7 . -5.6(2)
O2 Cu N1 C7 . 176.2(2)
N2 Cu N1 C7 . 114.7(3)
O1 Cu N1 C7 3_666 -91.59(19)
O1 Cu N1 C8 . 177.37(15)
O2 Cu N1 C8 . -0.81(15)
N2 Cu N1 C8 . -62.4(3)
O1 Cu N1 C8 3_666 91.36(15)
Cu O1 C1 C2 . 169.47(16)
Cu O1 C1 C6 . -11.0(3)
O1 Cu O2 C9 . -60(2)
N1 Cu O2 C9 . 5.98(16)
N2 Cu O2 C9 . 172.22(16)
O1 Cu O2 C9 3_666 -96.81(16)
O1 C1 C2 C3 . 177.6(2)
C6 C1 C2 C3 . -1.9(3)
O1 Cu N2 C14 . 4.9(2)
N1 Cu N2 C14 . -115.6(3)
O2 Cu N2 C14 . -176.7(2)
O1 Cu N2 C14 3_666 89.9(2)
O1 Cu N2 N3 . -169.58(16)
N1 Cu N2 N3 . 69.9(4)
O2 Cu N2 N3 . 8.85(16)
O1 Cu N2 N3 3_666 -84.59(16)
C1 C2 C3 C4 . 0.6(4)
C14 N2 N3 C12 . -0.2(3)
Cu N2 N3 C12 . 175.57(16)
C2 C3 C4 C5 . 0.6(4)
C17 N4 N5 C15 . -0.7(3)
C3 C4 C5 C6 . -0.5(4)
C4 C5 C6 C1 . -0.8(4)
C4 C5 C6 C7 . 178.7(2)
O1 C1 C6 C5 . -177.5(2)
C2 C1 C6 C5 . 2.0(3)
O1 C1 C6 C7 . 3.0(4)
C2 C1 C6 C7 . -177.5(2)
C8 N1 C7 C6 . 177.0(2)
Cu N1 C7 C6 . 0.1(3)
C5 C6 C7 N1 . -176.6(2)
C1 C6 C7 N1 . 2.9(4)
C7 N1 C8 C11 . 60.2(3)
Cu N1 C8 C11 . -122.53(18)
C7 N1 C8 C10 . -64.7(3)
Cu N1 C8 C10 . 112.49(19)
C7 N1 C8 C9 . 179.48(19)
Cu N1 C8 C9 . -3.3(2)
Cu O2 C9 O3 . 171.30(18)
Cu O2 C9 C8 . -9.7(3)
N1 C8 C9 O3 . -172.7(2)
C11 C8 C9 O3 . -51.8(3)
C10 C8 C9 O3 . 70.0(3)
N1 C8 C9 O2 . 8.3(3)
C11 C8 C9 O2 . 129.2(2)
C10 C8 C9 O2 . -109.0(2)
N2 N3 C12 C13 . 0.2(3)
N3 C12 C13 C14 . -0.1(3)
N3 N2 C14 C13 . 0.1(3)
Cu N2 C14 C13 . -175.01(18)
C12 C13 C14 N2 . 0.0(3)
N4 N5 C15 C16 . 0.4(3)
N5 C15 C16 C17 . 0.1(3)
N5 N4 C17 C16 . 0.7(3)
C15 C16 C17 N4 . -0.5(3)
